data_8103106
loop_
_publ_author_name
'Xue-Ping Zhong'
'Cui-Wu Lin'
'Wan-Xing Wei'
'Hong Zhou'

_publ_section_title
;
 Crystal structure of diethyl
 (E)-5-(2-hydroxybenzylideneamino)-3-methylthiophene-2,4-dicarboxylate,
 C18H19NO5S
;
_journal_issue 1
_journal_name_full 'Zeitschrift f\"ur Kristallographie - New Crystal Structures'
_journal_page_first 143
_journal_volume 226
_journal_year 2011
_chemical_formula_sum 'C18 H19 N O5 S'
_chemical_formula_weight 361.40
_space_group_IT_number 2
_symmetry_cell_setting triclinic
_symmetry_space_group_name_Hall '-P 1'
_symmetry_space_group_name_H-M 'P -1'
_atom_sites_solution_hydrogens geom
_atom_sites_solution_primary direct
_atom_sites_solution_secondary difmap
_audit_creation_method SHELXL-97
_cell_angle_alpha 101.491(9)
_cell_angle_beta 90.799(10)
_cell_angle_gamma 93.881(11)
_cell_formula_units_Z 2
_cell_length_a 9.481(7)
_cell_length_b 9.598(7)
_cell_length_c 9.821(7)
_cell_measurement_reflns_used 3197
_cell_measurement_temperature 293(2)
_cell_measurement_theta_max 25.50
_cell_measurement_theta_min 2.12
_cell_volume 873.4(11)
_computing_cell_refinement 'Bruker SMART'
_computing_data_collection 'Bruker SMART'
_computing_data_reduction 'Bruker SAINT'
_computing_molecular_graphics 'Bruker SHELXTL'
_computing_publication_material 'Bruker SHELXTL'
_computing_structure_refinement 'SHELXL-97 (Sheldrick, 1997)'
_computing_structure_solution 'SHELXS-97 (Sheldrick, 1990)'
_diffrn_ambient_temperature 293(2)
_diffrn_measured_fraction_theta_full 0.982
_diffrn_measured_fraction_theta_max 0.982
_diffrn_measurement_device_type 'multiwire proportional'
_diffrn_measurement_method 'phi and omega scans'
_diffrn_radiation_monochromator graphite
_diffrn_radiation_source 'fine-focus sealed tube'
_diffrn_radiation_type MoK\a
_diffrn_radiation_wavelength 0.71073
_diffrn_reflns_av_R_equivalents 0.0357
_diffrn_reflns_av_sigmaI/netI 0.1370
_diffrn_reflns_limit_h_max 11
_diffrn_reflns_limit_h_min -8
_diffrn_reflns_limit_k_max 11
_diffrn_reflns_limit_k_min -11
_diffrn_reflns_limit_l_max 11
_diffrn_reflns_limit_l_min -11
_diffrn_reflns_number 5044
_diffrn_reflns_theta_full 25.50
_diffrn_reflns_theta_max 25.50
_diffrn_reflns_theta_min 2.12
_diffrn_standards_decay_% 0
_diffrn_standards_interval_count 0
_diffrn_standards_interval_time 0
_diffrn_standards_number 0
_exptl_absorpt_coefficient_mu 0.214
_exptl_absorpt_correction_T_max 0.9626
_exptl_absorpt_correction_T_min 0.9271
_exptl_absorpt_correction_type multi-scan
_exptl_absorpt_process_details none
_exptl_crystal_colour yellow
_exptl_crystal_density_diffrn 1.374
_exptl_crystal_density_method 'not measured'
_exptl_crystal_description block
_exptl_crystal_F_000 380
_exptl_crystal_size_max 0.36
_exptl_crystal_size_mid 0.24
_exptl_crystal_size_min 0.18
_refine_diff_density_max 0.259
_refine_diff_density_min -0.238
_refine_diff_density_rms 0.059
_refine_ls_extinction_method none
_refine_ls_goodness_of_fit_ref 0.991
_refine_ls_hydrogen_treatment mixed
_refine_ls_matrix_type full
_refine_ls_number_parameters 233
_refine_ls_number_reflns 3197
_refine_ls_number_restraints 0
_refine_ls_restrained_S_all 0.991
_refine_ls_R_factor_all 0.0953
_refine_ls_R_factor_gt 0.0613
_refine_ls_shift/su_max 0.024
_refine_ls_shift/su_mean 0.001
_refine_ls_structure_factor_coef Fsqd
_refine_ls_weighting_details 'calc w=1/[\s^2^(Fo^2^)+(0.0665P)^2^+0.0000P] where P=(Fo^2^+2Fc^2^)/3'
_refine_ls_weighting_scheme calc
_refine_ls_wR_factor_gt 0.1749
_refine_ls_wR_factor_ref 0.1973
_reflns_number_gt 2108
_reflns_number_total 3197
_reflns_threshold_expression >2sigma(I)
_cod_data_source_file 1267-3303.cff
_cod_data_source_block ff
_cod_original_sg_symbol_H-M P-1
_cod_database_code 8103106

loop_
_symmetry_equiv_pos_as_xyz
'x, y, z'
'-x, -y, -z'

loop_
_atom_site_label
_atom_site_type_symbol
_atom_site_fract_x
_atom_site_fract_y
_atom_site_fract_z
_atom_site_U_iso_or_equiv
_atom_site_adp_type
_atom_site_occupancy
_atom_site_symmetry_multiplicity
_atom_site_calc_flag
_atom_site_refinement_flags
N1 N 0.2098(3) 0.5195(3) 0.4658(2) 0.0375(6) Uani 1 1 d .
C1 C 0.4202(4) 0.6367(4) 0.6762(3) 0.0411(8) Uani 1 1 d .
C2 C 0.5219(4) 0.6844(4) 0.7823(3) 0.0520(10) Uani 1 1 d .
H2 H 0.5432 0.7815 0.8143 0.062 Uiso 1 1 calc R
C3 C 0.5907(4) 0.5864(4) 0.8396(3) 0.0569(10) Uani 1 1 d .
H3 H 0.6580 0.6189 0.9107 0.068 Uiso 1 1 calc R
C4 C 0.5620(4) 0.4418(4) 0.7938(4) 0.0546(10) Uani 1 1 d .
H4 H 0.6089 0.3774 0.8340 0.065 Uiso 1 1 calc R
C5 C 0.4626(4) 0.3934(4) 0.6873(3) 0.0470(9) Uani 1 1 d .
H5 H 0.4441 0.2961 0.6543 0.056 Uiso 1 1 calc R
C6 C 0.3892(3) 0.4914(3) 0.6283(3) 0.0365(7) Uani 1 1 d .
C7 C 0.2840(3) 0.4359(4) 0.5199(3) 0.0405(8) Uani 1 1 d .
H7 H 0.2696 0.3379 0.4886 0.049 Uiso 1 1 calc R
C8 C 0.1084(3) 0.4631(3) 0.3608(3) 0.0373(8) Uani 1 1 d .
C9 C 0.0292(3) 0.5443(3) 0.2917(3) 0.0364(7) Uani 1 1 d .
C10 C -0.0680(3) 0.4565(4) 0.1895(3) 0.0390(8) Uani 1 1 d .
C11 C -0.0587(4) 0.3166(4) 0.1865(3) 0.0416(8) Uani 1 1 d .
C12 C -0.1609(4) 0.5166(4) 0.0939(3) 0.0516(10) Uani 1 1 d .
H12A H -0.1613 0.4583 0.0023 0.077 Uiso 1 1 calc R
H12B H -0.1253 0.6119 0.0907 0.077 Uiso 1 1 calc R
H12C H -0.2555 0.5181 0.1276 0.077 Uiso 1 1 calc R
C13 C 0.3211(5) 0.9682(5) 0.3773(6) 0.0955(17) Uani 1 1 d .
H15A H 0.3775 0.9223 0.4348 0.143 Uiso 1 1 calc R
H15B H 0.3328 1.0696 0.4097 0.143 Uiso 1 1 calc R
H15C H 0.3508 0.9445 0.2829 0.143 Uiso 1 1 calc R
C14 C 0.1731(5) 0.9201(4) 0.3841(6) 0.0844(15) Uani 1 1 d .
H14A H 0.1167 0.9569 0.3179 0.101 Uiso 1 1 calc R
H14B H 0.1387 0.9544 0.4764 0.101 Uiso 1 1 calc R
C15 C 0.0331(4) 0.7021(4) 0.3242(3) 0.0475(9) Uani 1 1 d .
C16 C -0.1425(4) 0.1945(4) 0.0992(3) 0.0496(9) Uani 1 1 d .
C17 C -0.1960(5) -0.0565(4) 0.0673(4) 0.0686(12) Uani 1 1 d .
H17A H -0.1415 -0.1388 0.0660 0.082 Uiso 1 1 calc R
H17B H -0.2178 -0.0507 -0.0281 0.082 Uiso 1 1 calc R
C18 C -0.3278(5) -0.0737(5) 0.1409(5) 0.0864(15) Uani 1 1 d .
H18A H -0.3070 -0.0612 0.2387 0.130 Uiso 1 1 calc R
H18B H -0.3720 -0.1675 0.1071 0.130 Uiso 1 1 calc R
H18C H -0.3904 -0.0038 0.1249 0.130 Uiso 1 1 calc R
O1 O 0.3559(3) 0.7363(3) 0.6237(3) 0.0558(8) Uani 1 1 d .
H1 H 0.310(4) 0.699(4) 0.568(3) 0.037(10) Uiso 1 1 d .
O2 O -0.0728(3) 0.7667(3) 0.3296(3) 0.0675(8) Uani 1 1 d .
O3 O 0.1613(3) 0.7647(2) 0.3515(3) 0.0551(7) Uani 1 1 d .
O4 O -0.2231(3) 0.2025(3) 0.0070(3) 0.0780(10) Uani 1 1 d .
O5 O -0.1135(3) 0.0711(3) 0.1351(3) 0.0602(7) Uani 1 1 d .
S1 S 0.06239(9) 0.28268(9) 0.30736(8) 0.0448(3) Uani 1 1 d .

loop_
_atom_site_aniso_label
_atom_site_aniso_U_11
_atom_site_aniso_U_22
_atom_site_aniso_U_33
_atom_site_aniso_U_23
_atom_site_aniso_U_13
_atom_site_aniso_U_12
N1 0.0347(15) 0.0384(15) 0.0398(13) 0.0097(11) -0.0060(12) 0.0015(12)
C1 0.040(2) 0.0431(19) 0.0413(16) 0.0096(14) -0.0050(15) 0.0080(15)
C2 0.051(2) 0.050(2) 0.0518(19) 0.0027(16) -0.0138(17) 0.0067(18)
C3 0.049(2) 0.075(3) 0.0457(19) 0.0076(18) -0.0152(17) 0.012(2)
C4 0.045(2) 0.070(3) 0.053(2) 0.0184(18) -0.0129(17) 0.0171(19)
C5 0.047(2) 0.048(2) 0.0494(18) 0.0155(15) -0.0051(16) 0.0133(17)
C6 0.0323(18) 0.0465(19) 0.0325(14) 0.0119(13) -0.0018(13) 0.0048(15)
C7 0.041(2) 0.0442(19) 0.0365(15) 0.0081(13) -0.0050(14) 0.0060(15)
C8 0.0334(18) 0.0423(19) 0.0362(15) 0.0072(13) -0.0026(13) 0.0058(14)
C9 0.0330(18) 0.0375(18) 0.0414(16) 0.0138(13) -0.0022(14) 0.0045(14)
C10 0.0334(18) 0.046(2) 0.0397(16) 0.0147(13) -0.0014(14) 0.0014(15)
C11 0.0382(19) 0.046(2) 0.0405(16) 0.0080(14) -0.0053(14) 0.0025(16)
C12 0.043(2) 0.069(3) 0.0470(18) 0.0215(17) -0.0110(16) 0.0082(18)
C13 0.081(4) 0.049(3) 0.155(5) 0.025(3) -0.014(3) -0.017(2)
C14 0.072(3) 0.034(2) 0.146(4) 0.015(2) -0.016(3) 0.002(2)
C15 0.047(2) 0.052(2) 0.0455(18) 0.0153(15) -0.0099(16) 0.0088(18)
C16 0.051(2) 0.052(2) 0.0426(18) 0.0014(15) -0.0074(17) 0.0030(18)
C17 0.074(3) 0.045(2) 0.076(3) -0.0093(19) -0.009(2) -0.006(2)
C18 0.084(4) 0.066(3) 0.099(3) -0.001(3) 0.010(3) -0.015(3)
O1 0.0686(19) 0.0367(14) 0.0601(16) 0.0064(12) -0.0275(14) 0.0051(13)
O2 0.0526(18) 0.0491(16) 0.102(2) 0.0136(14) -0.0138(15) 0.0178(14)
O3 0.0425(15) 0.0318(13) 0.0910(18) 0.0132(12) -0.0067(13) 0.0017(11)
O4 0.090(2) 0.0659(19) 0.0729(18) 0.0089(14) -0.0439(17) -0.0060(16)
O5 0.0624(18) 0.0405(14) 0.0732(16) 0.0058(12) -0.0188(13) -0.0062(12)
S1 0.0458(6) 0.0381(5) 0.0502(5) 0.0094(4) -0.0149(4) 0.0031(4)

loop_
_atom_type_symbol
_atom_type_description
_atom_type_scat_dispersion_real
_atom_type_scat_dispersion_imag
_atom_type_scat_source
C C 0.0033 0.0016 'International Tables Vol C Tables 4.2.6.8 and 6.1.1.4'
H H 0.0000 0.0000 'International Tables Vol C Tables 4.2.6.8 and 6.1.1.4'
N N 0.0061 0.0033 'International Tables Vol C Tables 4.2.6.8 and 6.1.1.4'
O O 0.0106 0.0060 'International Tables Vol C Tables 4.2.6.8 and 6.1.1.4'
S S 0.1246 0.1234 'International Tables Vol C Tables 4.2.6.8 and 6.1.1.4'

loop_
_geom_angle_atom_site_label_1
_geom_angle_atom_site_label_2
_geom_angle_atom_site_label_3
_geom_angle
C7 N1 C8 120.2(3)
O1 C1 C6 122.6(3)
O1 C1 C2 117.4(3)
C6 C1 C2 120.0(3)
C3 C2 C1 119.6(3)
C3 C2 H2 120.2
C1 C2 H2 120.2
C4 C3 C2 121.5(3)
C4 C3 H3 119.2
C2 C3 H3 119.2
C3 C4 C5 119.3(3)
C3 C4 H4 120.4
C5 C4 H4 120.4
C4 C5 C6 120.3(3)
C4 C5 H5 119.8
C6 C5 H5 119.8
C1 C6 C5 119.3(3)
C1 C6 C7 122.4(3)
C5 C6 C7 118.3(3)
N1 C7 C6 121.3(3)
N1 C7 H7 119.4
C6 C7 H7 119.4
C9 C8 N1 124.3(3)
C9 C8 S1 112.0(2)
N1 C8 S1 123.7(2)
C8 C9 C10 111.8(3)
C8 C9 C15 124.9(3)
C10 C9 C15 123.1(3)
C11 C10 C9 111.9(3)
C11 C10 C12 124.9(3)
C9 C10 C12 123.1(3)
C10 C11 C16 128.0(3)
C10 C11 S1 113.3(2)
C16 C11 S1 118.6(3)
C10 C12 H12A 109.5
C10 C12 H12B 109.5
H12A C12 H12B 109.5
C10 C12 H12C 109.5
H12A C12 H12C 109.5
H12B C12 H12C 109.5
C14 C13 H15A 109.5
C14 C13 H15B 109.5
H15A C13 H15B 109.5
C14 C13 H15C 109.5
H15A C13 H15C 109.5
H15B C13 H15C 109.5
C13 C14 O3 108.2(3)
C13 C14 H14A 110.1
O3 C14 H14A 110.1
C13 C14 H14B 110.1
O3 C14 H14B 110.1
H14A C14 H14B 108.4
O2 C15 O3 123.5(3)
O2 C15 C9 122.7(3)
O3 C15 C9 113.8(3)
O4 C16 O5 123.8(3)
O4 C16 C11 125.2(4)
O5 C16 C11 111.0(3)
O5 C17 C18 110.3(3)
O5 C17 H17A 109.6
C18 C17 H17A 109.6
O5 C17 H17B 109.6
C18 C17 H17B 109.6
H17A C17 H17B 108.1
C17 C18 H18A 109.5
C17 C18 H18B 109.5
H18A C18 H18B 109.5
C17 C18 H18C 109.5
H18A C18 H18C 109.5
H18B C18 H18C 109.5
C1 O1 H1 107(3)
C15 O3 C14 116.8(3)
C16 O5 C17 117.5(3)
C8 S1 C11 90.85(15)

loop_
_geom_bond_atom_site_label_1
_geom_bond_atom_site_label_2
_geom_bond_distance
N1 C7 1.288(4)
N1 C8 1.400(4)
C1 O1 1.348(4)
C1 C6 1.390(5)
C1 C2 1.396(4)
C2 C3 1.382(5)
C2 H2 0.9300
C3 C4 1.378(5)
C3 H3 0.9300
C4 C5 1.385(5)
C4 H4 0.9300
C5 C6 1.413(4)
C5 H5 0.9300
C6 C7 1.443(4)
C7 H7 0.9300
C8 C9 1.382(4)
C8 S1 1.730(3)
C9 C10 1.449(4)
C9 C15 1.482(5)
C10 C11 1.347(5)
C10 C12 1.500(4)
C11 C16 1.481(5)
C11 S1 1.732(3)
C12 H12A 0.9600
C12 H12B 0.9600
C12 H12C 0.9600
C13 C14 1.455(7)
C13 H15A 0.9600
C13 H15B 0.9600
C13 H15C 0.9600
C14 O3 1.458(5)
C14 H14A 0.9700
C14 H14B 0.9700
C15 O2 1.212(4)
C15 O3 1.318(5)
C16 O4 1.195(4)
C16 O5 1.345(4)
C17 O5 1.444(4)
C17 C18 1.468(6)
C17 H17A 0.9700
C17 H17B 0.9700
C18 H18A 0.9600
C18 H18B 0.9600
C18 H18C 0.9600
O1 H1 0.72(3)

loop_
_geom_torsion_atom_site_label_1
_geom_torsion_atom_site_label_2
_geom_torsion_atom_site_label_3
_geom_torsion_atom_site_label_4
_geom_torsion
O1 C1 C2 C3 180.0(3)
C6 C1 C2 C3 -0.3(5)
C1 C2 C3 C4 0.4(6)
C2 C3 C4 C5 0.5(6)
C3 C4 C5 C6 -1.4(6)
O1 C1 C6 C5 179.1(3)
C2 C1 C6 C5 -0.6(5)
O1 C1 C6 C7 -1.0(5)
C2 C1 C6 C7 179.3(3)
C4 C5 C6 C1 1.5(5)
C4 C5 C6 C7 -178.5(3)
C8 N1 C7 C6 -180.0(3)
C1 C6 C7 N1 -2.6(5)
C5 C6 C7 N1 177.4(3)
C7 N1 C8 C9 -176.5(3)
C7 N1 C8 S1 6.3(4)
N1 C8 C9 C10 -179.4(3)
S1 C8 C9 C10 -1.9(4)
N1 C8 C9 C15 -4.1(5)
S1 C8 C9 C15 173.4(3)
C8 C9 C10 C11 0.3(4)
C15 C9 C10 C11 -175.1(3)
C8 C9 C10 C12 -176.4(3)
C15 C9 C10 C12 8.2(5)
C9 C10 C11 C16 178.4(3)
C12 C10 C11 C16 -5.0(6)
C9 C10 C11 S1 1.5(4)
C12 C10 C11 S1 178.1(3)
C8 C9 C15 O2 -136.3(4)
C10 C9 C15 O2 38.5(5)
C8 C9 C15 O3 41.3(5)
C10 C9 C15 O3 -143.9(3)
C10 C11 C16 O4 7.9(6)
S1 C11 C16 O4 -175.4(3)
C10 C11 C16 O5 -173.7(3)
S1 C11 C16 O5 3.1(4)
O2 C15 O3 C14 -2.6(6)
C9 C15 O3 C14 179.8(3)
C13 C14 O3 C15 -166.3(4)
O4 C16 O5 C17 -6.7(6)
C11 C16 O5 C17 174.8(3)
C18 C17 O5 C16 -85.8(5)
C9 C8 S1 C11 2.3(3)
N1 C8 S1 C11 179.8(3)
C10 C11 S1 C8 -2.2(3)
C16 C11 S1 C8 -179.4(3)
